data_9007970
loop_
_publ_author_name
'Drob, T.'
'Glaum, R.'

_publ_section_title
;
 The langbeinite-type barium vanadium(III) orthophosphate, Ba3V4(PO4)6
;
_journal_name_full 'Acta Crystallographica, Section E'
_journal_page_first i58
_journal_page_last i60
_journal_paper_doi 10.1107/S1600536804005689
_journal_volume 60
_journal_year 2004
_chemical_formula_structural Ba3V4(PO4)6
_chemical_formula_sum 'Ba1.5 O12 P3 V2'
_space_group_IT_number 198
_symmetry_space_group_name_Hall 'P 2ac 2ab 3'
_symmetry_space_group_name_H-M 'P 21 3'
_cell_angle_alpha 90
_cell_angle_beta 90
_cell_angle_gamma 90
_cell_length_a 9.8825
_cell_length_b 9.8825
_cell_length_c 9.8825
_cell_formula_units_Z 4
_cell_volume 965.163
_exptl_crystal_density_diffrn 4.080
_cod_original_formula_sum 'Ba1.5 V2 P3 O12'
_cod_database_code 9007970

loop_
_symmetry_equiv_pos_as_xyz
x,y,z
1/2-z,-x,1/2+y
-z,1/2+x,1/2-y
1/2+z,1/2-x,-y
z,x,y
1/2+y,1/2-z,-x
1/2-y,-z,1/2+x
-y,1/2+z,1/2-x
y,z,x
-x,1/2+y,1/2-z
1/2+x,1/2-y,-z
1/2-x,-y,1/2+z

loop_
_atom_site_aniso_label
_atom_site_aniso_U_11
_atom_site_aniso_U_22
_atom_site_aniso_U_33
_atom_site_aniso_U_12
_atom_site_aniso_U_13
_atom_site_aniso_U_23
Ba1 0.01820 0.01820 0.01820 0.00074 0.00074 0.00074
Ba2 0.02820 0.02820 0.02820 0.01070 0.01070 0.01070
V1 0.00730 0.00730 0.00730 -0.00060 -0.00060 -0.00060
V2 0.00860 0.00860 0.00860 0.00100 0.00100 0.00100
P 0.00680 0.00650 0.00680 0.00160 0.00050 0.00020
O1 0.02500 0.02800 0.01180 0.00320 -0.00280 -0.01190
O2 0.02110 0.03200 0.03100 0.00970 0.01930 0.00870
O3 0.02540 0.00990 0.03000 -0.00460 -0.01310 0.00400
O4 0.02320 0.02120 0.02700 0.01250 -0.00840 0.00110

loop_
_atom_site_label
_atom_site_fract_x
_atom_site_fract_y
_atom_site_fract_z
_atom_site_occupancy
_atom_site_U_iso_or_equiv
Ba1 0.06743 0.06743 0.06743 0.77200 0.01820
Ba2 0.29438 0.29438 0.29438 0.72800 0.02820
V1 0.58620 0.58620 0.58620 1.00000 0.00730
V2 0.85303 0.85303 0.85303 1.00000 0.00860
P 0.62570 0.46081 0.27168 1.00000 0.00670
O1 0.65300 0.50150 0.41700 1.00000 0.02160
O2 0.75720 0.48410 0.19300 1.00000 0.02790
O3 0.57760 0.31360 0.26180 1.00000 0.02180
O4 0.52180 0.55170 0.20370 1.00000 0.02380

_cod_duplicate_entry 2203372
